data_4134899
loop_
_publ_author_name
'Danowski, Wojciech'
'Castiglioni, Fabio'
'Sardjan, Andy'
'Krause, Simon'
'Pfeifer, Lukas'
'Roke, Diederik'
'Comotti, Angiolina'
'Browne, Wesley R.'
'Feringa, Ben L.'

_publ_section_title
;
 Visible Light Driven Rotation of Molecular Motors in a Dual-Function
 Metal Organic Framework Enabled by Energy Transfer.
;
_journal_name_full 'Journal of the American Chemical Society'
_journal_paper_doi 10.1021/jacs.0c03063
_journal_year 2020
_chemical_formula_sum 'C36 H24 N4 O6 Pd0.5 Zn'
_chemical_formula_weight 727.16
_space_group_crystal_system monoclinic
_space_group_IT_number 14
_space_group_name_Hall '-P 2yn'
_space_group_name_H-M_alt 'P 1 21/n 1'
_atom_sites_solution_hydrogens geom
_audit_creation_method SHELXL-2018/1
_cell_angle_alpha 90
_cell_angle_beta 93.750(4)
_cell_angle_gamma 90
_cell_formula_units_Z 4
_cell_length_a 7.8815(11)
_cell_length_b 15.761(2)
_cell_length_c 33.580(5)
_cell_measurement_reflns_used 5084
_cell_measurement_temperature 100(2)
_cell_measurement_theta_max 50.02
_cell_measurement_theta_min 2.64
_cell_volume 4162.4(10)
_computing_cell_refinement 'Bruker SAINT 8.37A'
_computing_data_collection 'Bruker APEX3 V2016.1-0'
_computing_data_reduction 'Bruker SAINT 8.37A'
_computing_structure_refinement 'SHELXL-2018/1 (Sheldrick, 2018)'
_computing_structure_solution 'SHELXT 2014/5 (Sheldrick, 2014)'
_diffrn_ambient_temperature 100(2)
_diffrn_measured_fraction_theta_full 0.995
_diffrn_measured_fraction_theta_max 0.995
_diffrn_measurement_device_type 'Bruker APEX-II CCD'
_diffrn_measurement_method '\f and \w scans'
_diffrn_radiation_type 'Cu K\a'
_diffrn_radiation_wavelength 1.54178
_diffrn_reflns_av_R_equivalents 0.1078
_diffrn_reflns_av_unetI/netI 0.1050
_diffrn_reflns_Laue_measured_fraction_full 0.995
_diffrn_reflns_Laue_measured_fraction_max 0.995
_diffrn_reflns_limit_h_max 7
_diffrn_reflns_limit_h_min -7
_diffrn_reflns_limit_k_max 15
_diffrn_reflns_limit_k_min -12
_diffrn_reflns_limit_l_max 33
_diffrn_reflns_limit_l_min -31
_diffrn_reflns_number 16837
_diffrn_reflns_point_group_measured_fraction_full 0.995
_diffrn_reflns_point_group_measured_fraction_max 0.995
_diffrn_reflns_theta_full 50.368
_diffrn_reflns_theta_max 50.368
_diffrn_reflns_theta_min 2.637
_exptl_absorpt_coefficient_mu 2.850
_exptl_absorpt_correction_T_max 0.7500
_exptl_absorpt_correction_T_min 0.5389
_exptl_absorpt_correction_type multi-scan
_exptl_absorpt_process_details 'SADABS 2014/5'
_exptl_crystal_colour clear_dark_red
_exptl_crystal_density_diffrn 1.160
_exptl_crystal_description needle
_exptl_crystal_F_000 1476
_exptl_crystal_size_max 0.19
_exptl_crystal_size_mid 0.06
_exptl_crystal_size_min 0.03
_refine_diff_density_max 0.368
_refine_diff_density_min -0.858
_refine_diff_density_rms 0.078
_refine_ls_extinction_method none
_refine_ls_goodness_of_fit_ref 1.040
_refine_ls_hydrogen_treatment constr
_refine_ls_matrix_type full
_refine_ls_number_parameters 533
_refine_ls_number_reflns 4320
_refine_ls_number_restraints 1246
_refine_ls_restrained_S_all 0.923
_refine_ls_R_factor_all 0.0917
_refine_ls_R_factor_gt 0.0553
_refine_ls_shift/su_max 0.001
_refine_ls_shift/su_mean 0.000
_refine_ls_structure_factor_coef Fsqd
_refine_ls_weighting_details 'w=1/[\s^2^(Fo^2^)+(0.0525P)^2^+6.8663P] where P=(Fo^2^+2Fc^2^)/3'
_refine_ls_weighting_scheme calc
_refine_ls_wR_factor_gt 0.1153
_refine_ls_wR_factor_ref 0.1251
_reflns_Friedel_coverage 0.000
_reflns_number_gt 3003
_reflns_number_total 4320
_reflns_threshold_expression 'I > 2\s(I)'
_cod_data_source_file ja0c03063_si_003.cif
_cod_data_source_block lp-18030-xprep_a_sq
_cod_original_cell_volume 4162.5(10)
_cod_original_sg_symbol_H-M 'P 21/n'
_cod_original_formula_sum 'C36 H24 N4 O6 Pd0.50 Zn'
_cod_database_code 4134899
_shelx_shelxl_version_number 2018/1
_shelx_space_group_comment
;
The symmetry employed for this shelxl refinement is uniquely defined
by the following loop, which should always be used as a source of
symmetry information in preference to the above space-group names.
They are only intended as comments.
;
_shelx_estimated_absorpt_t_min 0.613
_shelx_estimated_absorpt_t_max 0.919

loop_
_space_group_symop_operation_xyz
'x, y, z'
'-x+1/2, y+1/2, -z+1/2'
'-x, -y, -z'
'x-1/2, -y-1/2, z-1/2'

loop_
_atom_site_label
_atom_site_type_symbol
_atom_site_fract_x
_atom_site_fract_y
_atom_site_fract_z
_atom_site_U_iso_or_equiv
_atom_site_adp_type
_atom_site_occupancy
_atom_site_site_symmetry_order
_atom_site_calc_flag
_atom_site_refinement_flags_posn
_atom_site_refinement_flags_adp
_atom_site_refinement_flags_occupancy
_atom_site_disorder_assembly
_atom_site_disorder_group
Pd1 Pd 1.500000 0.000000 0.500000 0.0264(3) Uani 1 2 d S U P . .
Zn1 Zn 0.90835(11) 0.37705(5) 0.75290(3) 0.0291(3) Uani 1 1 d . U . . .
O1 O 0.6027(6) 0.1250(3) 0.29027(17) 0.0576(16) Uani 1 1 d . U . . .
N1 N 1.4032(7) -0.0487(3) 0.44846(15) 0.0247(14) Uani 1 1 d . U . . .
C1 C 1.4704(9) -0.1121(4) 0.4263(2) 0.0265(17) Uani 1 1 d . U . . .
O2 O 0.4221(7) 0.0931(3) 0.33534(15) 0.0482(15) Uani 1 1 d . U . . .
N2 N 1.3009(7) 0.0816(3) 0.50085(16) 0.0265(14) Uani 1 1 d . U . . .
C2 C 1.3664(9) -0.1273(4) 0.3903(2) 0.0349(19) Uani 1 1 d . U . . .
H2 H 1.388233 -0.166943 0.369914 0.042 Uiso 1 1 calc R U . . .
C3 C 1.2322(9) -0.0746(4) 0.3909(2) 0.0358(19) Uani 1 1 d . U . . .
H3 H 1.139566 -0.071337 0.371364 0.043 Uiso 1 1 calc R U . . .
C5 C 1.1467(8) 0.0410(4) 0.4370(2) 0.0247(17) Uani 1 1 d . U . . .
O5 O 0.3378(7) 0.7002(3) 0.69263(17) 0.0582(16) Uani 1 1 d . U . . .
H105 H 0.326174 0.666256 0.673368 0.070 Uiso 1 1 calc R U . . .
N4 N -0.2311(7) 0.7842(3) 0.73970(19) 0.0315(15) Uani 1 1 d . U . . .
C4 C 1.2547(9) -0.0238(4) 0.42666(19) 0.0258(17) Uani 1 1 d . U . . .
C6 C 1.1722(9) 0.0894(4) 0.4720(2) 0.0270(17) Uani 1 1 d . U . . .
O6 O 0.1779(9) 0.5481(4) 0.7619(2) 0.085(2) Uani 1 1 d . U . . .
H106 H 0.219635 0.571715 0.782700 0.102 Uiso 1 1 calc R U . . .
C7 C 1.0615(9) 0.1566(4) 0.4830(2) 0.040(2) Uani 1 1 d . U . . .
H7 H 0.962968 0.176034 0.467928 0.048 Uiso 1 1 calc R U . . .
C9 C 1.2758(9) 0.1408(4) 0.5298(2) 0.0304(18) Uani 1 1 d . U . . .
C8 C 1.1208(10) 0.1865(4) 0.5179(2) 0.043(2) Uani 1 1 d . U . . .
H8 H 1.070796 0.230302 0.532668 0.051 Uiso 1 1 calc R U . . .
C10 C 1.3767(9) 0.1547(4) 0.5641(2) 0.0301(18) Uani 1 1 d . U . . .
C11 C 0.9961(9) 0.0594(4) 0.4091(2) 0.0300(18) Uani 1 1 d . U . . .
C12 C 0.8313(9) 0.0479(4) 0.4204(2) 0.0292(18) Uani 1 1 d . U . . .
H12 H 0.813190 0.029573 0.446780 0.035 Uiso 1 1 calc R U . . .
C13 C 0.6939(9) 0.0628(4) 0.3938(2) 0.0294(18) Uani 1 1 d . U . . .
H13 H 0.582036 0.054825 0.402070 0.035 Uiso 1 1 calc R U . . .
C14 C 0.7169(10) 0.0894(4) 0.3549(2) 0.0307(18) Uani 1 1 d . U . . .
C15 C 0.8823(10) 0.1026(4) 0.3438(2) 0.040(2) Uani 1 1 d . U . . .
H15 H 0.900450 0.121591 0.317551 0.048 Uiso 1 1 calc R U . . .
C16 C 1.0188(10) 0.0883(4) 0.3703(2) 0.0391(19) Uani 1 1 d . U . . .
H16 H 1.130503 0.098165 0.362344 0.047 Uiso 1 1 calc R U . . .
C17 C 0.5702(11) 0.1023(4) 0.3263(3) 0.036(2) Uani 1 1 d . U . . .
O3 O 0.9847(6) 0.3369(3) 0.70279(14) 0.0431(13) Uani 0.238(6) 1 d D U P A 1
O4 O 1.077(3) 0.4480(10) 0.6765(6) 0.048(6) Uani 0.238(6) 1 d D U P A 1
C18 C 1.3103(9) 0.2122(4) 0.5949(2) 0.0303(17) Uani 0.238(6) 1 d D U P A 1
C19 C 1.293(3) 0.2997(11) 0.5866(7) 0.036(4) Uani 0.238(6) 1 d D U P A 1
H19 H 1.337643 0.324535 0.563785 0.043 Uiso 0.238(6) 1 calc R U P A 1
C20 C 1.206(3) 0.3479(13) 0.6138(7) 0.035(4) Uani 0.238(6) 1 d D U P A 1
H20 H 1.189220 0.406662 0.608557 0.042 Uiso 0.238(6) 1 calc R U P A 1
C21 C 1.144(4) 0.3137(14) 0.6478(8) 0.035(4) Uani 0.238(6) 1 d D U P A 1
C22 C 1.159(4) 0.2261(15) 0.6541(8) 0.032(5) Uani 0.238(6) 1 d D U P A 1
H22 H 1.117345 0.200840 0.677182 0.038 Uiso 0.238(6) 1 calc R U P A 1
C23 C 1.236(4) 0.1767(15) 0.6263(7) 0.031(5) Uani 0.238(6) 1 d D U P A 1
H23 H 1.236876 0.116770 0.629250 0.037 Uiso 0.238(6) 1 calc R U P A 1
C24 C 1.061(4) 0.3714(13) 0.6760(8) 0.039(5) Uani 0.238(6) 1 d D U P A 1
O3' O 0.9847(6) 0.3369(3) 0.70279(14) 0.0431(13) Uani 0.762(6) 1 d D U P A 2
O4' O 1.2172(11) 0.4198(4) 0.7063(2) 0.072(3) Uani 0.762(6) 1 d D U P A 2
C18' C 1.3103(9) 0.2122(4) 0.5949(2) 0.0303(17) Uani 0.762(6) 1 d D U P A 2
C19' C 1.3985(11) 0.2872(5) 0.6083(3) 0.033(2) Uani 0.762(6) 1 d D U P A 2
H19' H 1.500202 0.303479 0.596607 0.040 Uiso 0.762(6) 1 calc R U P A 2
C20' C 1.3355(12) 0.3363(5) 0.6384(3) 0.037(3) Uani 0.762(6) 1 d D U P A 2
H20' H 1.393153 0.387001 0.646495 0.045 Uiso 0.762(6) 1 calc R U P A 2
C21' C 1.1899(13) 0.3128(6) 0.6568(3) 0.030(3) Uani 0.762(6) 1 d D U P A 2
C22' C 1.1059(13) 0.2392(6) 0.6430(3) 0.033(3) Uani 0.762(6) 1 d D U P A 2
H22' H 1.002961 0.223055 0.654096 0.040 Uiso 0.762(6) 1 calc R U P A 2
C23' C 1.1690(12) 0.1898(6) 0.6135(3) 0.030(3) Uani 0.762(6) 1 d D U P A 2
H23' H 1.112110 0.138568 0.606045 0.036 Uiso 0.762(6) 1 calc R U P A 2
C24' C 1.1276(14) 0.3629(6) 0.6909(3) 0.036(3) Uani 0.762(6) 1 d D U P A 2
N3 N 0.7537(7) 0.4782(3) 0.74455(18) 0.0294(14) Uani 0.57(3) 1 d D U P A 3
C25 C 0.708(2) 0.5092(11) 0.7082(4) 0.027(4) Uani 0.57(3) 1 d D U P A 3
H25 H 0.767996 0.491009 0.686124 0.033 Uiso 0.57(3) 1 calc R U P A 3
C26 C 0.579(2) 0.5662(11) 0.7020(4) 0.035(4) Uani 0.57(3) 1 d D U P A 3
H26 H 0.547417 0.585166 0.675702 0.042 Uiso 0.57(3) 1 calc R U P A 3
C27 C 0.4932(9) 0.5963(4) 0.7335(2) 0.0361(18) Uani 0.57(3) 1 d D U P A 3
C28 C 0.539(2) 0.5641(12) 0.7717(4) 0.033(4) Uani 0.57(3) 1 d D U P A 3
H28 H 0.480476 0.581916 0.794117 0.039 Uiso 0.57(3) 1 calc R U P A 3
C29 C 0.671(2) 0.5056(12) 0.7760(4) 0.031(4) Uani 0.57(3) 1 d D U P A 3
H29 H 0.704002 0.484371 0.801839 0.037 Uiso 0.57(3) 1 calc R U P A 3
N3' N 0.7537(7) 0.4782(3) 0.74455(18) 0.0294(14) Uani 0.43(3) 1 d D U P A 4
C25' C 0.668(3) 0.4883(14) 0.7087(5) 0.030(4) Uani 0.43(3) 1 d D U P A 4
H25' H 0.697035 0.452821 0.687286 0.036 Uiso 0.43(3) 1 calc R U P A 4
C26' C 0.543(3) 0.5473(14) 0.7018(5) 0.030(4) Uani 0.43(3) 1 d D U P A 4
H26' H 0.490162 0.554708 0.675759 0.036 Uiso 0.43(3) 1 calc R U P A 4
C27' C 0.4932(9) 0.5963(4) 0.7335(2) 0.0361(18) Uani 0.43(3) 1 d D U P A 4
C28' C 0.592(3) 0.5929(16) 0.7689(6) 0.038(5) Uani 0.43(3) 1 d D U P A 4
H28' H 0.573166 0.631894 0.789679 0.045 Uiso 0.43(3) 1 calc R U P A 4
C29' C 0.720(3) 0.5317(15) 0.7740(5) 0.031(4) Uani 0.43(3) 1 d D U P A 4
H29' H 0.784640 0.528107 0.798890 0.037 Uiso 0.43(3) 1 calc R U P A 4
C30 C 0.3422(9) 0.6547(4) 0.7287(2) 0.043(2) Uani 1 1 d . U . . .
H30 H 0.349427 0.696248 0.751260 0.051 Uiso 1 1 calc R U . A 3
C31 C 0.1751(9) 0.6061(4) 0.7299(3) 0.046(2) Uani 1 1 d . U . . .
H31 H 0.155971 0.573724 0.704414 0.056 Uiso 1 1 calc R U . . .
C32 C 0.0277(10) 0.6658(4) 0.7336(3) 0.041(2) Uani 1 1 d . U . . .
C33 C -0.0622(10) 0.6973(5) 0.7003(3) 0.052(2) Uani 1 1 d . U . . .
H33 H -0.035962 0.678914 0.674434 0.062 Uiso 1 1 calc R U . . .
C34 C -0.1905(10) 0.7555(4) 0.7045(3) 0.045(2) Uani 1 1 d . U . . .
H34 H -0.252240 0.775899 0.681159 0.054 Uiso 1 1 calc R U . . .
C35 C -0.1471(10) 0.7535(5) 0.7719(3) 0.057(2) Uani 1 1 d . U . . .
H35 H -0.177334 0.772182 0.797380 0.069 Uiso 1 1 calc R U . . .
C36 C -0.0176(11) 0.6954(5) 0.7699(3) 0.063(3) Uani 1 1 d . U . . .
H36 H 0.040808 0.675624 0.793759 0.075 Uiso 1 1 calc R U . . .

loop_
_atom_site_aniso_label
_atom_site_aniso_U_11
_atom_site_aniso_U_22
_atom_site_aniso_U_33
_atom_site_aniso_U_23
_atom_site_aniso_U_13
_atom_site_aniso_U_12
Pd1 0.0367(5) 0.0242(4) 0.0184(5) -0.0001(4) 0.0028(4) 0.0075(4)
Zn1 0.0313(6) 0.0242(5) 0.0317(7) -0.0078(4) 0.0022(5) 0.0020(4)
O1 0.033(3) 0.091(4) 0.048(4) 0.029(3) -0.008(3) -0.009(3)
N1 0.030(4) 0.023(3) 0.020(4) -0.001(3) 0.001(3) 0.003(3)
C1 0.039(5) 0.028(4) 0.012(4) 0.000(3) 0.001(4) -0.003(4)
O2 0.030(3) 0.058(3) 0.056(4) 0.005(3) 0.001(3) 0.003(3)
N2 0.036(4) 0.029(3) 0.014(3) 0.000(3) 0.003(3) 0.011(3)
C2 0.040(5) 0.038(4) 0.027(5) -0.008(4) 0.008(4) 0.003(4)
C3 0.037(5) 0.049(5) 0.020(5) -0.011(4) -0.002(4) 0.004(4)
C5 0.028(4) 0.027(4) 0.019(4) 0.002(3) 0.004(3) 0.002(3)
O5 0.059(4) 0.042(3) 0.072(4) -0.003(3) -0.004(4) 0.011(3)
N4 0.031(4) 0.025(3) 0.037(4) 0.002(3) -0.005(3) 0.001(3)
C4 0.034(4) 0.031(4) 0.012(4) 0.002(3) 0.002(4) -0.001(3)
C6 0.036(5) 0.025(4) 0.019(4) 0.004(3) -0.004(4) 0.010(4)
O6 0.080(5) 0.074(4) 0.104(6) 0.035(4) 0.023(4) 0.034(4)
C7 0.046(5) 0.040(5) 0.032(5) -0.001(4) -0.011(4) 0.017(4)
C9 0.042(5) 0.028(4) 0.022(4) -0.003(3) 0.004(4) 0.013(4)
C8 0.057(5) 0.038(5) 0.033(5) -0.011(4) 0.001(4) 0.022(4)
C10 0.040(5) 0.026(4) 0.025(5) -0.003(3) 0.008(4) 0.002(4)
C11 0.034(5) 0.029(4) 0.026(5) 0.004(3) -0.007(4) -0.002(4)
C12 0.034(5) 0.024(4) 0.030(5) -0.003(3) 0.003(4) 0.004(4)
C13 0.032(5) 0.022(4) 0.035(5) -0.003(3) 0.006(4) -0.003(3)
C14 0.030(4) 0.032(4) 0.030(5) 0.006(3) -0.001(4) -0.003(4)
C15 0.039(5) 0.050(5) 0.030(5) 0.014(4) -0.007(4) 0.000(4)
C16 0.027(5) 0.059(5) 0.031(5) 0.007(4) -0.003(4) 0.000(4)
C17 0.035(5) 0.029(4) 0.043(5) 0.003(4) -0.006(4) -0.006(4)
O3 0.047(3) 0.053(3) 0.030(3) -0.017(2) 0.008(3) 0.001(3)
O4 0.074(15) 0.023(9) 0.048(14) -0.013(9) 0.016(12) 0.014(10)
C18 0.041(4) 0.024(3) 0.026(4) -0.009(3) 0.004(3) 0.004(3)
C19 0.045(10) 0.028(7) 0.035(9) -0.007(7) 0.008(8) 0.005(8)
C20 0.049(9) 0.021(8) 0.035(9) -0.001(7) 0.005(8) 0.012(8)
C21 0.048(9) 0.026(7) 0.032(8) -0.008(7) 0.006(7) 0.002(7)
C22 0.037(10) 0.026(8) 0.032(9) -0.005(8) 0.002(9) -0.003(8)
C23 0.038(10) 0.024(8) 0.030(9) -0.009(7) 0.003(8) -0.002(8)
C24 0.054(9) 0.034(7) 0.030(9) -0.009(7) 0.003(8) 0.006(8)
O3' 0.047(3) 0.053(3) 0.030(3) -0.017(2) 0.008(3) 0.001(3)
O4' 0.116(7) 0.037(4) 0.068(6) -0.027(4) 0.053(5) -0.033(5)
C18' 0.041(4) 0.024(3) 0.026(4) -0.009(3) 0.004(3) 0.004(3)
C19' 0.039(6) 0.026(5) 0.035(6) -0.004(4) 0.006(5) 0.004(4)
C20' 0.047(6) 0.021(5) 0.044(6) -0.011(4) 0.006(5) -0.009(5)
C21' 0.041(6) 0.024(5) 0.024(5) 0.000(4) -0.001(5) 0.005(4)
C22' 0.040(7) 0.025(5) 0.036(6) -0.003(4) 0.011(5) -0.007(5)
C23' 0.040(6) 0.022(5) 0.029(6) -0.018(4) 0.001(5) -0.004(5)
C24' 0.061(7) 0.021(5) 0.027(6) -0.003(4) 0.006(5) 0.001(5)
N3 0.030(3) 0.025(3) 0.033(4) -0.008(3) -0.003(3) 0.001(3)
C25 0.027(7) 0.026(7) 0.031(6) 0.000(5) 0.012(6) -0.004(6)
C26 0.036(8) 0.026(8) 0.043(7) 0.012(6) 0.004(6) -0.002(6)
C27 0.038(4) 0.021(4) 0.048(4) -0.006(3) -0.004(4) 0.003(3)
C28 0.035(8) 0.020(8) 0.043(6) -0.015(5) -0.003(6) 0.000(6)
C29 0.030(8) 0.021(7) 0.041(6) -0.008(6) -0.004(6) 0.000(6)
N3' 0.030(3) 0.025(3) 0.033(4) -0.008(3) -0.003(3) 0.001(3)
C25' 0.032(8) 0.026(8) 0.032(7) 0.001(7) 0.008(6) -0.004(7)
C26' 0.030(8) 0.023(8) 0.039(7) 0.004(6) 0.005(7) -0.011(7)
C27' 0.038(4) 0.021(4) 0.048(4) -0.006(3) -0.004(4) 0.003(3)
C28' 0.026(9) 0.029(9) 0.056(8) -0.025(7) -0.011(7) 0.002(7)
C29' 0.028(8) 0.022(8) 0.041(7) -0.019(6) -0.010(7) 0.000(7)
C30 0.040(5) 0.024(4) 0.061(5) -0.006(4) -0.012(4) 0.004(3)
C31 0.040(5) 0.028(4) 0.070(6) 0.004(4) -0.004(4) 0.009(4)
C32 0.040(5) 0.017(4) 0.066(6) -0.002(4) -0.005(4) 0.002(4)
C33 0.048(6) 0.047(5) 0.060(6) -0.015(4) -0.001(5) 0.018(4)
C34 0.047(5) 0.038(5) 0.048(5) -0.004(4) -0.016(4) 0.010(4)
C35 0.064(6) 0.064(6) 0.042(5) 0.006(4) -0.007(5) 0.033(5)
C36 0.069(6) 0.062(6) 0.057(6) 0.020(5) 0.001(5) 0.038(5)

loop_
_atom_type_symbol
_atom_type_description
_atom_type_scat_dispersion_real
_atom_type_scat_dispersion_imag
_atom_type_scat_source
C C 0.0181 0.0091 'International Tables Vol C Tables 4.2.6.8 and 6.1.1.4'
H H 0.0000 0.0000 'International Tables Vol C Tables 4.2.6.8 and 6.1.1.4'
N N 0.0311 0.0180 'International Tables Vol C Tables 4.2.6.8 and 6.1.1.4'
O O 0.0492 0.0322 'International Tables Vol C Tables 4.2.6.8 and 6.1.1.4'
Zn Zn -1.5491 0.6778 'International Tables Vol C Tables 4.2.6.8 and 6.1.1.4'
Pd Pd 0.1215 3.9337 'International Tables Vol C Tables 4.2.6.8 and 6.1.1.4'

loop_
_geom_angle_atom_site_label_1
_geom_angle_atom_site_label_2
_geom_angle_atom_site_label_3
_geom_angle
_geom_angle_site_symmetry_1
_geom_angle_site_symmetry_3
_geom_angle_publ_flag
N1 Pd1 N1 180.00(16) . 3_856 ?
N1 Pd1 N2 89.8(2) . 3_856 ?
N1 Pd1 N2 90.2(2) 3_856 3_856 ?
N1 Pd1 N2 90.2(2) . . ?
N1 Pd1 N2 89.8(2) 3_856 . ?
N2 Pd1 N2 180.0 3_856 . ?
O1 Zn1 O3 106.5(2) 4_666 . ?
O1 Zn1 O3' 106.5(2) 4_666 . ?
O1 Zn1 N3 123.7(2) 4_666 . ?
O1 Zn1 N3' 123.7(2) 4_666 . ?
O1 Zn1 N4 115.5(2) 4_666 2_546 ?
O3 Zn1 N4 97.2(2) . 2_546 ?
C17 O1 Zn1 113.9(5) . 4_565 ?
C1 N1 C4 105.1(5) . . ?
C1 N1 Pd1 127.5(5) . . ?
C4 N1 Pd1 127.3(4) . . ?
N1 C1 C10 125.7(6) . 3_856 ?
N1 C1 C2 111.0(6) . . ?
C10 C1 C2 123.2(6) 3_856 . ?
C6 N2 C9 108.0(5) . . ?
C6 N2 Pd1 125.9(4) . . ?
C9 N2 Pd1 126.0(5) . . ?
C3 C2 C1 106.8(6) . . ?
C3 C2 H2 126.6 . . ?
C1 C2 H2 126.6 . . ?
C2 C3 C4 107.5(6) . . ?
C2 C3 H3 126.3 . . ?
C4 C3 H3 126.3 . . ?
C4 C5 C6 123.5(6) . . ?
C4 C5 C11 117.5(6) . . ?
C6 C5 C11 119.0(6) . . ?
C30 O5 H105 109.5 . . ?
C35 N4 C34 117.9(7) . . ?
C35 N4 Zn1 118.1(5) . 2_556 ?
C34 N4 Zn1 123.9(5) . 2_556 ?
C5 C4 N1 125.7(6) . . ?
C5 C4 C3 124.8(6) . . ?
N1 C4 C3 109.5(6) . . ?
N2 C6 C5 127.3(6) . . ?
N2 C6 C7 108.5(6) . . ?
C5 C6 C7 124.1(6) . . ?
C31 O6 H106 109.5 . . ?
C8 C7 C6 107.9(6) . . ?
C8 C7 H7 126.0 . . ?
C6 C7 H7 126.0 . . ?
N2 C9 C10 127.0(6) . . ?
N2 C9 C8 107.5(6) . . ?
C10 C9 C8 125.6(6) . . ?
C7 C8 C9 108.0(6) . . ?
C7 C8 H8 126.0 . . ?
C9 C8 H8 126.0 . . ?
C9 C10 C1 123.9(6) . 3_856 ?
C9 C10 C18 117.9(6) . . ?
C1 C10 C18 117.9(6) 3_856 . ?
C9 C10 C18' 117.9(6) . . ?
C1 C10 C18' 117.9(6) 3_856 . ?
C12 C11 C16 118.4(7) . . ?
C12 C11 C5 121.4(6) . . ?
C16 C11 C5 120.2(7) . . ?
C13 C12 C11 120.5(7) . . ?
C13 C12 H12 119.7 . . ?
C11 C12 H12 119.7 . . ?
C12 C13 C14 120.9(7) . . ?
C12 C13 H13 119.5 . . ?
C14 C13 H13 119.5 . . ?
C15 C14 C13 118.4(7) . . ?
C15 C14 C17 121.0(7) . . ?
C13 C14 C17 120.6(7) . . ?
C16 C15 C14 120.6(7) . . ?
C16 C15 H15 119.7 . . ?
C14 C15 H15 119.7 . . ?
C15 C16 C11 121.0(7) . . ?
C15 C16 H16 119.5 . . ?
C11 C16 H16 119.5 . . ?
O2 C17 O1 120.5(7) . . ?
O2 C17 C14 122.7(8) . . ?
O1 C17 C14 116.8(7) . . ?
C24 O3 Zn1 133.0(11) . . ?
C23 C18 C19 120.9(14) . . ?
C23 C18 C10 118.4(12) . . ?
C19 C18 C10 119.3(10) . . ?
C20 C19 C18 116.6(17) . . ?
C20 C19 H19 121.7 . . ?
C18 C19 H19 121.7 . . ?
C21 C20 C19 122.8(18) . . ?
C21 C20 H20 118.6 . . ?
C19 C20 H20 118.6 . . ?
C20 C21 C22 118.4(16) . . ?
C20 C21 C24 118.7(18) . . ?
C22 C21 C24 122.9(18) . . ?
C23 C22 C21 119.4(19) . . ?
C23 C22 H22 120.3 . . ?
C21 C22 H22 120.3 . . ?
C18 C23 C22 121.4(19) . . ?
C18 C23 H23 119.3 . . ?
C22 C23 H23 119.3 . . ?
O4 C24 O3 118.7(18) . . ?
O4 C24 C21 124.5(18) . . ?
O3 C24 C21 116.5(16) . . ?
C24' O3' Zn1 119.7(5) . . ?
C23' C18' C19' 117.8(7) . . ?
C23' C18' C10 119.7(7) . . ?
C19' C18' C10 122.2(7) . . ?
C20' C19' C18' 119.9(8) . . ?
C20' C19' H19' 120.0 . . ?
C18' C19' H19' 120.0 . . ?
C21' C20' C19' 121.4(8) . . ?
C21' C20' H20' 119.3 . . ?
C19' C20' H20' 119.3 . . ?
C20' C21' C22' 117.3(8) . . ?
C20' C21' C24' 121.4(9) . . ?
C22' C21' C24' 121.2(9) . . ?
C23' C22' C21' 121.5(9) . . ?
C23' C22' H22' 119.3 . . ?
C21' C22' H22' 119.3 . . ?
C18' C23' C22' 122.0(8) . . ?
C18' C23' H23' 119.0 . . ?
C22' C23' H23' 119.0 . . ?
O4' C24' O3' 126.2(9) . . ?
O4' C24' C21' 119.6(9) . . ?
O3' C24' C21' 114.0(8) . . ?
C25 N3 C29 118.8(9) . . ?
C25 N3 Zn1 122.6(7) . . ?
C29 N3 Zn1 117.6(7) . . ?
N3 C25 C26 122.2(12) . . ?
N3 C25 H25 118.9 . . ?
C26 C25 H25 118.9 . . ?
C25 C26 C27 120.5(12) . . ?
C25 C26 H26 119.7 . . ?
C27 C26 H26 119.7 . . ?
C26 C27 C28 118.0(9) . . ?
C26 C27 C30 123.6(9) . . ?
C28 C27 C30 118.2(8) . . ?
C29 C28 C27 118.7(11) . . ?
C29 C28 H28 120.7 . . ?
C27 C28 H28 120.7 . . ?
N3 C29 C28 121.8(12) . . ?
N3 C29 H29 119.1 . . ?
C28 C29 H29 119.1 . . ?
C29' N3' C25' 118.3(11) . . ?
C29' N3' Zn1 122.8(9) . . ?
C25' N3' Zn1 118.6(9) . . ?
N3' C25' C26' 123.0(15) . . ?
N3' C25' H25' 118.5 . . ?
C26' C25' H25' 118.5 . . ?
C25' C26' C27' 118.9(15) . . ?
C25' C26' H26' 120.5 . . ?
C27' C26' H26' 120.5 . . ?
C28' C27' C26' 117.8(11) . . ?
C28' C27' C30 121.0(9) . . ?
C26' C27' C30 121.2(10) . . ?
C27' C28' C29' 119.8(14) . . ?
C27' C28' H28' 120.1 . . ?
C29' C28' H28' 120.1 . . ?
N3' C29' C28' 121.2(14) . . ?
N3' C29' H29' 119.4 . . ?
C28' C29' H29' 119.4 . . ?
O5 C30 C27' 112.3(7) . . ?
O5 C30 C27 112.3(7) . . ?
O5 C30 C31 107.8(6) . . ?
C27' C30 C31 111.6(6) . . ?
C27 C30 C31 111.6(6) . . ?
O5 C30 H30 108.3 . . ?
C27 C30 H30 108.3 . . ?
C31 C30 H30 108.3 . . ?
O6 C31 C32 108.4(7) . . ?
O6 C31 C30 112.0(7) . . ?
C32 C31 C30 111.1(6) . . ?
O6 C31 H31 108.4 . . ?
C32 C31 H31 108.4 . . ?
C30 C31 H31 108.4 . . ?
C36 C32 C33 116.7(7) . . ?
C36 C32 C31 122.2(8) . . ?
C33 C32 C31 121.0(8) . . ?
C32 C33 C34 119.8(8) . . ?
C32 C33 H33 120.1 . . ?
C34 C33 H33 120.1 . . ?
N4 C34 C33 122.7(7) . . ?
N4 C34 H34 118.7 . . ?
C33 C34 H34 118.7 . . ?
N4 C35 C36 122.5(8) . . ?
N4 C35 H35 118.8 . . ?
C36 C35 H35 118.8 . . ?
C32 C36 C35 120.4(8) . . ?
C32 C36 H36 119.8 . . ?
C35 C36 H36 119.8 . . ?

loop_
_geom_bond_atom_site_label_1
_geom_bond_atom_site_label_2
_geom_bond_distance
_geom_bond_site_symmetry_2
_geom_bond_publ_flag
Pd1 N1 1.998(5) . ?
Pd1 N1 1.998(5) 3_856 ?
Pd1 N2 2.031(5) 3_856 ?
Pd1 N2 2.031(5) . ?
Zn1 O1 1.916(5) 4_666 ?
Zn1 O3 1.930(5) . ?
Zn1 O3' 1.930(5) . ?
Zn1 N3 2.015(5) . ?
Zn1 N3' 2.015(5) . ?
Zn1 N4 2.049(6) 2_546 ?
O1 C17 1.303(9) . ?
N1 C1 1.372(8) . ?
N1 C4 1.395(8) . ?
C1 C10 1.399(9) 3_856 ?
C1 C2 1.438(9) . ?
O2 C17 1.234(8) . ?
N2 C6 1.363(8) . ?
N2 C9 1.370(8) . ?
C2 C3 1.347(8) . ?
C2 H2 0.9500 . ?
C3 C4 1.445(8) . ?
C3 H3 0.9500 . ?
C5 C4 1.388(9) . ?
C5 C6 1.404(9) . ?
C5 C11 1.492(9) . ?
O5 C30 1.407(8) . ?
O5 H105 0.8400 . ?
N4 C35 1.322(8) . ?
N4 C34 1.325(8) . ?
C6 C7 1.437(9) . ?
O6 C31 1.408(8) . ?
O6 H106 0.8400 . ?
C7 C8 1.320(9) . ?
C7 H7 0.9500 . ?
C9 C10 1.374(9) . ?
C9 C8 1.452(9) . ?
C8 H8 0.9500 . ?
C10 C18 1.495(9) . ?
C10 C18' 1.495(9) . ?
C11 C12 1.390(9) . ?
C11 C16 1.400(9) . ?
C12 C13 1.379(8) . ?
C12 H12 0.9500 . ?
C13 C14 1.396(9) . ?
C13 H13 0.9500 . ?
C14 C15 1.394(9) . ?
C14 C17 1.468(10) . ?
C15 C16 1.370(9) . ?
C15 H15 0.9500 . ?
C16 H16 0.9500 . ?
O3 C24 1.241(17) . ?
O4 C24 1.213(18) . ?
C18 C23 1.359(18) . ?
C18 C19 1.411(17) . ?
C19 C20 1.398(19) . ?
C19 H19 0.9500 . ?
C20 C21 1.384(19) . ?
C20 H20 0.9500 . ?
C21 C22 1.400(19) . ?
C21 C24 1.492(18) . ?
C22 C23 1.385(18) . ?
C22 H22 0.9500 . ?
C23 H23 0.9500 . ?
O3' C24' 1.286(10) . ?
O4' C24' 1.234(10) . ?
C18' C23' 1.359(10) . ?
C18' C19' 1.429(10) . ?
C19' C20' 1.391(11) . ?
C19' H19' 0.9500 . ?
C20' C21' 1.389(12) . ?
C20' H20' 0.9500 . ?
C21' C22' 1.400(11) . ?
C21' C24' 1.499(11) . ?
C22' C23' 1.376(10) . ?
C22' H22' 0.9500 . ?
C23' H23' 0.9500 . ?
N3 C25 1.341(12) . ?
N3 C29 1.347(12) . ?
C25 C26 1.365(12) . ?
C25 H25 0.9500 . ?
C26 C27 1.375(13) . ?
C26 H26 0.9500 . ?
C27 C28 1.403(12) . ?
C27 C30 1.504(9) . ?
C28 C29 1.393(12) . ?
C28 H28 0.9500 . ?
C29 H29 0.9500 . ?
N3' C29' 1.341(14) . ?
N3' C25' 1.349(14) . ?
C25' C26' 1.367(15) . ?
C25' H25' 0.9500 . ?
C26' C27' 1.392(15) . ?
C26' H26' 0.9500 . ?
C27' C28' 1.378(15) . ?
C27' C30 1.504(9) . ?
C28' C29' 1.398(15) . ?
C28' H28' 0.9500 . ?
C29' H29' 0.9500 . ?
C30 C31 1.526(9) . ?
C30 H30 1.0000 . ?
C31 C32 1.506(10) . ?
C31 H31 1.0000 . ?
C32 C36 1.373(10) . ?
C32 C33 1.379(10) . ?
C33 C34 1.380(10) . ?
C33 H33 0.9500 . ?
C34 H34 0.9500 . ?
C35 C36 1.376(10) . ?
C35 H35 0.9500 . ?
C36 H36 0.9500 . ?
